data_7227831
loop_
_publ_author_name
'Pagire, Santosh K.'
'Reiser, Oliver'

_publ_section_title
;
 Tandem cyclisation of vinyl radicals: a sustainable approach to indolines
 utilizing visible-light photoredox catalysis
;
_journal_issue 7
_journal_name_full 'Green Chem.'
_journal_page_first 1721
_journal_paper_doi 10.1039/C7GC00445A
_journal_volume 19
_journal_year 2017
_chemical_formula_moiety 'C21 H23 N O4'
_chemical_formula_sum 'C21 H23 N O4'
_chemical_formula_weight 353.40
_chemical_melting_point 325
_chemical_name_systematic 'methyl (2S*,3R*)-3-(2-ethoxy-2-oxoethyl)-2-(o-tolyl)indoline-1-carboxylate'
_space_group_crystal_system monoclinic
_space_group_IT_number 14
_space_group_name_Hall '-P 2ybc'
_space_group_name_H-M_alt 'P 1 21/c 1'
_symmetry_space_group_name_Hall '-P 2ybc'
_symmetry_space_group_name_H-M 'P 1 21/c 1'
_atom_sites_solution_hydrogens geom
_atom_sites_solution_primary direct
_audit_creation_date 2016-06-03
_audit_creation_method
;
Olex2 1.2-alpha
(compiled 2016.02.24 svn.r3266 for OlexSys, GUI svn.r5155)
;
_audit_update_record
;
2017-02-09 deposited with the CCDC.
2017-03-09 downloaded from the CCDC.
;
_cell_angle_alpha 90
_cell_angle_beta 97.8249(18)
_cell_angle_gamma 90
_cell_formula_units_Z 4
_cell_length_a 10.2857(2)
_cell_length_b 22.5658(4)
_cell_length_c 7.71479(14)
_cell_measurement_reflns_used 7105
_cell_measurement_temperature 123.01(10)
_cell_measurement_theta_max 76.1110
_cell_measurement_theta_min 3.8800
_cell_volume 1773.97(6)
_computing_cell_refinement 'CrysAlisPro 1.171.38.42b (Rigaku OD, 2015)'
_computing_data_collection 'CrysAlisPro 1.171.38.42b (Rigaku OD, 2015)'
_computing_data_reduction 'CrysAlisPro 1.171.38.42b (Rigaku OD, 2015)'
_computing_molecular_graphics 'Olex2 (Dolomanov et al., 2009)'
_computing_publication_material 'Olex2 (Dolomanov et al., 2009)'
_computing_structure_refinement 'ShelXL (Sheldrick, 2015)'
_computing_structure_solution 'ShelXT (Sheldrick, 2015)'
_diffrn_ambient_environment N~2~
_diffrn_ambient_temperature 123.01(10)
_diffrn_detector 'CCD plate'
_diffrn_detector_area_resol_mean 5.1773
_diffrn_detector_type Atlas
_diffrn_measured_fraction_theta_full 1.000
_diffrn_measured_fraction_theta_max 0.998
_diffrn_measurement_details
;
List of Runs (angles in degrees, time in seconds):

  # Type    Start    End  Width  t~exp~   \w     \q     \k     \f   Frames
#--------------------------------------------------------------------------
  1  \w    -98.00  -2.00   1.00    1.00    --  -40.71 125.00  30.00   96
  2  \w    -20.00  83.00   1.00    1.00    --   40.71 -99.00  60.00  103
  3  \w     14.00 117.00   1.00    1.00    --   40.71  37.00 -90.00  103
  4  \w     35.00 116.00   1.00    3.50    --  113.00-111.00 120.00   81
  5  \w     35.00  69.00   1.00    3.50    --  113.00 -30.00  60.00   34
  6  \w     52.00 158.00   1.00    3.50    --  113.00  15.00-120.00  106
  7  \w     35.00  69.00   1.00    3.50    --  113.00 -30.00   0.00   34
  8  \w     29.00 109.00   1.00    3.50    --  113.00 -94.00-150.00   80
  9  \w     35.00  69.00   1.00    3.50    --  113.00 -30.00 -30.00   34
 10  \w     35.00  69.00   1.00    3.50    --  113.00 -30.00 120.00   34
 11  \w     83.00 158.00   1.00    3.50    --  113.00  61.00 -60.00   75
 12  \w     38.00  77.00   1.00    3.50    --  113.00 -45.00 120.00   39
 13  \w     38.00  77.00   1.00    3.50    --  113.00 -45.00-180.00   39
 14  \w     35.00  69.00   1.00    3.50    --  113.00 -30.00-180.00   34
 15  \w     29.00 109.00   1.00    3.50    --  113.00 -94.00 -90.00   80
 16  \w     29.00 109.00   1.00    3.50    --  113.00 -94.00 150.00   80
 17  \w     39.00 143.00   1.00    3.50    --  113.00 -61.00  90.00  104
 18  \w     35.00  69.00   1.00    3.50    --  113.00 -30.00 -90.00   34
 19  \w     25.00 158.00   1.00    3.50    --  113.00   6.00  94.55  133
 20  \w     83.00 158.00   1.00    3.50    --  113.00  61.00 -90.00   75
 21  \w     83.00 158.00   1.00    3.50    --  113.00  61.00 -30.00   75
 22  \w   -115.00 -88.00   1.00    1.00    --  -40.71 -57.00 -30.00   27
 23  \w   -119.00  -7.00   1.00    1.00    --  -40.71 -77.00  90.00  112
;
_diffrn_measurement_device 'four-circle diffractometer'
_diffrn_measurement_device_type 'SuperNova, Single source at offset, Atlas'
_diffrn_measurement_method '\w scans'
_diffrn_orient_matrix_type 'CrysAlisPro convention (1999,Acta A55,543-557)'
_diffrn_orient_matrix_UB_11 -0.0236979000
_diffrn_orient_matrix_UB_12 -0.0625457000
_diffrn_orient_matrix_UB_13 -0.0780040000
_diffrn_orient_matrix_UB_21 0.1491298000
_diffrn_orient_matrix_UB_22 -0.0086890000
_diffrn_orient_matrix_UB_23 0.0068266000
_diffrn_orient_matrix_UB_31 0.0068476000
_diffrn_orient_matrix_UB_32 -0.0259477000
_diffrn_orient_matrix_UB_33 0.1857683000
_diffrn_radiation_monochromator mirror
_diffrn_radiation_probe x-ray
_diffrn_radiation_type CuK\a
_diffrn_radiation_wavelength 1.54184
_diffrn_reflns_av_R_equivalents 0.0331
_diffrn_reflns_av_unetI/netI 0.0251
_diffrn_reflns_Laue_measured_fraction_full 1.000
_diffrn_reflns_Laue_measured_fraction_max 0.998
_diffrn_reflns_limit_h_max 12
_diffrn_reflns_limit_h_min -12
_diffrn_reflns_limit_k_max 27
_diffrn_reflns_limit_k_min -28
_diffrn_reflns_limit_l_max 9
_diffrn_reflns_limit_l_min -8
_diffrn_reflns_number 15306
_diffrn_reflns_point_group_measured_fraction_full 1.000
_diffrn_reflns_point_group_measured_fraction_max 0.998
_diffrn_reflns_theta_full 67.500
_diffrn_reflns_theta_max 76.327
_diffrn_reflns_theta_min 3.918
_diffrn_source 'micro-focus sealed X-ray tube'
_diffrn_source_type 'SuperNova (Cu) X-ray Source'
_exptl_absorpt_coefficient_mu 0.742
_exptl_absorpt_correction_T_max 0.984
_exptl_absorpt_correction_T_min 0.960
_exptl_absorpt_correction_type gaussian
_exptl_absorpt_process_details
;
CrysAlisPro 1.171.38.42b (Rigaku Oxford Diffraction, 2015)
Numerical absorption correction based on gaussian integration over
            a multifaceted crystal model
Empirical absorption correction using spherical harmonics,
 implemented in SCALE3 ABSPACK scaling algorithm.
;
_exptl_crystal_colour 'clear colourless'
_exptl_crystal_density_diffrn 1.323
_exptl_crystal_description irregular
_exptl_crystal_F_000 752
_exptl_crystal_recrystallization_method 'Re-crystallisation from solvent: dichloromethane, pentane'
_exptl_crystal_size_max 0.3
_exptl_crystal_size_mid 0.145
_exptl_crystal_size_min 0.105
_refine_diff_density_max 0.602
_refine_diff_density_min -0.278
_refine_diff_density_rms 0.044
_refine_ls_extinction_method none
_refine_ls_goodness_of_fit_ref 1.034
_refine_ls_hydrogen_treatment constr
_refine_ls_matrix_type full
_refine_ls_number_parameters 248
_refine_ls_number_reflns 3706
_refine_ls_number_restraints 0
_refine_ls_restrained_S_all 1.034
_refine_ls_R_factor_all 0.0487
_refine_ls_R_factor_gt 0.0422
_refine_ls_shift/su_max 0.001
_refine_ls_shift/su_mean 0.000
_refine_ls_structure_factor_coef Fsqd
_refine_ls_weighting_details 'w=1/[\s^2^(Fo^2^)+(0.0592P)^2^+0.6942P] where P=(Fo^2^+2Fc^2^)/3'
_refine_ls_weighting_scheme calc
_refine_ls_wR_factor_gt 0.1101
_refine_ls_wR_factor_ref 0.1167
_reflns_Friedel_coverage 0.000
_reflns_number_gt 3222
_reflns_number_total 3706
_reflns_threshold_expression 'I > 2\s(I)'
_cod_data_source_file c7gc00445a2.cif
_cod_data_source_block p069
_cod_depositor_comments 'Adding full bibliography for 7227831.cif.'
_cod_database_code 7227831
_chemical_oxdiff_formula 'C21 H23 N O4'
_chemical_oxdiff_usercomment Pagire_Reiser_SKP-27
_shelx_space_group_comment
;
The symmetry employed for this shelxl refinement is uniquely defined
by the following loop, which should always be used as a source of
symmetry information in preference to the above space-group names.
They are only intended as comments.
;
_reflns_odcompleteness_completeness 98.45
_reflns_odcompleteness_iscentric 1
_reflns_odcompleteness_theta 77.17
_olex2_refinement_description
;
1. Fixed Uiso
 At 1.2 times of:
  All C(H) groups, All C(H,H) groups, All C(H,H,H,H) groups
 At 1.5 times of:
  All C(H,H,H) groups
2. Others
 Sof(H2BC)=Sof(H2BD)=Sof(O1A)=1-FVAR(1)
 Sof(O1)=Sof(H2AA)=Sof(H2AB)=FVAR(1)
3.a Ternary CH refined with riding coordinates:
 C6(H6), C5(H5)
3.b Secondary CH2 refined with riding coordinates:
 C4(H4A,H4B), C2(H2AA,H2AB), C2(H2BC,H2BD)
3.c Aromatic/amide H refined with riding coordinates:
 C8(H8), C9(H9), C16(H16), C11(H11), C19(H19), C10(H10), C17(H17), C18(H18)
3.d Idealised Me refined as rotating group:
 C13(H13A,H13B,H13C), C21(H21A,H21B,H21C), C1(H1A,H1B,H1C)
;
_shelx_shelxl_version_number 2014/7
_olex2_date_sample_data_collection 2016-06-02
_olex2_submission_special_instructions 'No special instructions were received'
_oxdiff_exptl_absorpt_empirical_details
;
Empirical correction (ABSPACK) includes:
- Absorption correction using spherical harmonics
- Frame scaling
;
_oxdiff_exptl_absorpt_empirical_full_max 1.617
_oxdiff_exptl_absorpt_empirical_full_min 0.707

loop_
_space_group_symop_operation_xyz
'x, y, z'
'-x, y+1/2, -z+1/2'
'-x, -y, -z'
'x, -y-1/2, z-1/2'

loop_
_atom_site_label
_atom_site_type_symbol
_atom_site_fract_x
_atom_site_fract_y
_atom_site_fract_z
_atom_site_U_iso_or_equiv
_atom_site_adp_type
_atom_site_occupancy
_atom_site_site_symmetry_order
_atom_site_calc_flag
_atom_site_refinement_flags_posn
_atom_site_refinement_flags_occupancy
_atom_site_disorder_assembly
_atom_site_disorder_group
O4 O 0.20381(10) 0.73293(4) 0.24722(14) 0.0281(2) Uani 1 1 d . . . .
O2 O 0.32766(11) 0.50487(5) 0.04085(13) 0.0305(2) Uani 1 1 d . . . .
O3 O 0.36790(11) 0.79400(5) 0.36397(15) 0.0314(3) Uani 1 1 d . . . .
O1 O 0.39130(19) 0.45099(10) 0.28401(19) 0.0265(6) Uani 0.896(9) 1 d . P A 1
N1 N 0.40812(11) 0.69845(5) 0.28839(15) 0.0230(2) Uani 1 1 d . . . .
C7 C 0.28084(13) 0.61175(6) 0.36300(18) 0.0216(3) Uani 1 1 d . . . .
C15 C 0.54593(14) 0.69829(6) 0.32213(17) 0.0226(3) Uani 1 1 d . . . .
C8 C 0.33993(14) 0.60996(6) 0.53682(18) 0.0242(3) Uani 1 1 d . . . .
H8 H 0.4225 0.6268 0.5666 0.029 Uiso 1 1 calc R . . .
C20 C 0.33069(14) 0.74623(6) 0.30578(18) 0.0236(3) Uani 1 1 d . . . .
C12 C 0.15418(14) 0.58845(6) 0.31887(18) 0.0238(3) Uani 1 1 d . . . .
C6 C 0.35566(13) 0.63952(6) 0.22685(17) 0.0216(3) Uani 1 1 d . . . .
H6 H 0.2964 0.6444 0.1171 0.026 Uiso 1 1 calc R . . .
C3 C 0.39379(14) 0.49937(6) 0.18179(19) 0.0255(3) Uani 1 1 d . . . .
C14 C 0.59356(14) 0.64454(6) 0.26758(17) 0.0230(3) Uani 1 1 d . . . .
C4 C 0.49734(14) 0.54195(6) 0.26234(18) 0.0237(3) Uani 1 1 d . . . .
H4A H 0.5827 0.5270 0.2436 0.028 Uiso 1 1 calc R . . .
H4B H 0.4952 0.5433 0.3876 0.028 Uiso 1 1 calc R . . .
C9 C 0.27823(15) 0.58369(6) 0.66608(18) 0.0260(3) Uani 1 1 d . . . .
H9 H 0.3198 0.5822 0.7809 0.031 Uiso 1 1 calc R . . .
C5 C 0.48177(13) 0.60488(6) 0.18984(17) 0.0221(3) Uani 1 1 d . . . .
H5 H 0.4819 0.6032 0.0629 0.027 Uiso 1 1 calc R . . .
C16 C 0.63012(15) 0.74224(7) 0.39786(19) 0.0270(3) Uani 1 1 d . . . .
H16 H 0.5980 0.7779 0.4354 0.032 Uiso 1 1 calc R . . .
C11 C 0.09273(15) 0.56294(6) 0.4515(2) 0.0277(3) Uani 1 1 d . . . .
H11 H 0.0084 0.5478 0.4241 0.033 Uiso 1 1 calc R . . .
C19 C 0.72733(14) 0.63390(7) 0.28645(19) 0.0286(3) Uani 1 1 d . . . .
H19 H 0.7594 0.5980 0.2506 0.034 Uiso 1 1 calc R . . .
C10 C 0.15414(15) 0.55969(6) 0.62264(19) 0.0286(3) Uani 1 1 d . . . .
H10 H 0.1122 0.5415 0.7079 0.034 Uiso 1 1 calc R . . .
C13 C 0.08125(15) 0.59110(7) 0.1353(2) 0.0306(3) Uani 1 1 d . . . .
H13A H 0.0673 0.6317 0.1009 0.046 Uiso 1 1 calc GR . . .
H13B H -0.0019 0.5715 0.1321 0.046 Uiso 1 1 calc GR . . .
H13C H 0.1320 0.5717 0.0564 0.046 Uiso 1 1 calc GR . . .
C17 C 0.76460(15) 0.73080(7) 0.4152(2) 0.0321(3) Uani 1 1 d . . . .
H17 H 0.8230 0.7595 0.4651 0.039 Uiso 1 1 calc R . . .
C18 C 0.81345(15) 0.67779(7) 0.3601(2) 0.0332(3) Uani 1 1 d . . . .
H18 H 0.9036 0.6715 0.3721 0.040 Uiso 1 1 calc R . . .
C21 C 0.11256(16) 0.78037(7) 0.2589(3) 0.0379(4) Uani 1 1 d . . . .
H21A H 0.1303 0.8119 0.1819 0.057 Uiso 1 1 calc GR . . .
H21B H 0.1216 0.7948 0.3769 0.057 Uiso 1 1 calc GR . . .
H21C H 0.0248 0.7661 0.2256 0.057 Uiso 1 1 calc GR . . .
C2 C 0.30249(17) 0.40304(7) 0.2189(2) 0.0363(4) Uani 1 1 d . . . .
H2AA H 0.3311 0.3664 0.2781 0.044 Uiso 0.896(9) 1 calc R P A 1
H2AB H 0.3050 0.3976 0.0947 0.044 Uiso 0.896(9) 1 calc R P A 1
H2BC H 0.3147 0.4002 0.0967 0.044 Uiso 0.104(9) 1 calc R P A 2
H2BD H 0.3426 0.3700 0.2866 0.044 Uiso 0.104(9) 1 calc R P A 2
C1 C 0.16573(18) 0.41664(8) 0.2492(2) 0.0412(4) Uani 1 1 d . . . .
H1A H 0.1647 0.4257 0.3706 0.062 Uiso 1 1 calc GR . . .
H1B H 0.1107 0.3829 0.2174 0.062 Uiso 1 1 calc GR . . .
H1C H 0.1336 0.4501 0.1791 0.062 Uiso 1 1 calc GR . . .
O1A O 0.339(2) 0.4726(7) 0.3131(15) 0.031(4) Uani 0.104(9) 1 d . P A 2

loop_
_atom_site_aniso_label
_atom_site_aniso_U_11
_atom_site_aniso_U_22
_atom_site_aniso_U_33
_atom_site_aniso_U_23
_atom_site_aniso_U_13
_atom_site_aniso_U_12
O4 0.0246(5) 0.0204(5) 0.0389(6) -0.0004(4) 0.0028(4) 0.0041(4)
O2 0.0394(6) 0.0286(5) 0.0233(5) 0.0023(4) 0.0037(4) -0.0011(4)
O3 0.0340(6) 0.0211(5) 0.0383(6) -0.0045(4) 0.0020(5) 0.0017(4)
O1 0.0296(9) 0.0206(9) 0.0286(6) 0.0047(5) 0.0009(6) -0.0007(7)
N1 0.0229(6) 0.0187(5) 0.0278(6) 0.0004(4) 0.0043(4) -0.0002(4)
C7 0.0237(6) 0.0169(6) 0.0246(6) 0.0006(5) 0.0051(5) 0.0030(5)
C15 0.0243(7) 0.0233(6) 0.0206(6) 0.0033(5) 0.0045(5) -0.0001(5)
C8 0.0256(7) 0.0215(6) 0.0254(7) -0.0006(5) 0.0033(5) 0.0016(5)
C20 0.0270(7) 0.0208(6) 0.0233(6) 0.0019(5) 0.0044(5) 0.0019(5)
C12 0.0245(7) 0.0207(6) 0.0259(7) 0.0000(5) 0.0027(5) 0.0009(5)
C6 0.0234(6) 0.0182(6) 0.0230(6) 0.0005(5) 0.0026(5) 0.0008(5)
C3 0.0312(7) 0.0224(7) 0.0237(6) 0.0003(5) 0.0070(5) 0.0015(5)
C14 0.0246(7) 0.0233(6) 0.0216(6) 0.0023(5) 0.0047(5) -0.0006(5)
C4 0.0267(7) 0.0213(6) 0.0236(6) 0.0006(5) 0.0051(5) 0.0025(5)
C9 0.0339(8) 0.0224(6) 0.0217(6) 0.0005(5) 0.0037(5) 0.0041(5)
C5 0.0241(7) 0.0215(6) 0.0213(6) 0.0013(5) 0.0051(5) 0.0011(5)
C16 0.0303(7) 0.0245(7) 0.0264(7) -0.0005(5) 0.0042(6) -0.0029(5)
C11 0.0273(7) 0.0245(7) 0.0322(7) 0.0000(5) 0.0072(6) -0.0026(5)
C19 0.0264(7) 0.0291(7) 0.0310(7) 0.0024(6) 0.0066(6) 0.0023(6)
C10 0.0366(8) 0.0235(7) 0.0279(7) 0.0027(5) 0.0124(6) -0.0010(6)
C13 0.0260(7) 0.0355(8) 0.0290(7) 0.0023(6) -0.0004(6) -0.0030(6)
C17 0.0281(8) 0.0336(8) 0.0336(8) 0.0003(6) 0.0005(6) -0.0079(6)
C18 0.0227(7) 0.0392(8) 0.0372(8) 0.0047(7) 0.0030(6) -0.0010(6)
C21 0.0274(8) 0.0267(7) 0.0589(10) -0.0038(7) 0.0033(7) 0.0074(6)
C2 0.0411(9) 0.0297(8) 0.0378(8) 0.0010(6) 0.0041(7) 0.0001(7)
C1 0.0409(9) 0.0433(10) 0.0394(9) 0.0062(7) 0.0049(7) -0.0009(7)
O1A 0.041(9) 0.017(6) 0.034(6) -0.011(4) 0.005(5) 0.010(6)

loop_
_atom_type_symbol
_atom_type_description
_atom_type_scat_dispersion_real
_atom_type_scat_dispersion_imag
_atom_type_scat_source
C C 0.0181 0.0091 'International Tables Vol C Tables 4.2.6.8 and 6.1.1.4'
H H 0.0000 0.0000 'International Tables Vol C Tables 4.2.6.8 and 6.1.1.4'
N N 0.0311 0.0180 'International Tables Vol C Tables 4.2.6.8 and 6.1.1.4'
O O 0.0492 0.0322 'International Tables Vol C Tables 4.2.6.8 and 6.1.1.4'

loop_
_exptl_crystal_face_index_h
_exptl_crystal_face_index_k
_exptl_crystal_face_index_l
_exptl_crystal_face_perp_dist
6 -3 -2 0.0435
-6 4 2 0.0740
4 -7 2 0.1531
-3 -4 5 0.1322
5 0 -4 0.0771
-5 7 -2 0.1060
7 1 0 0.0525
-7 -1 0 0.0525
-2 -6 5 0.1440
6 3 -2 0.0579
6 3 1 0.0531
-6 -3 -1 0.0545
-5 -6 -2 0.0617
-4 -10 2 0.1454
-1 10 4 0.0814
-1 4 5 0.1052
1 -9 -4 0.0594
0 -13 2 0.1677
0 12 -3 0.1246
0 14 1 0.1090

loop_
_geom_angle_atom_site_label_1
_geom_angle_atom_site_label_2
_geom_angle_atom_site_label_3
_geom_angle
C20 O4 C21 114.98(12)
C3 O1 C2 117.35(12)
C15 N1 C6 111.68(11)
C20 N1 C15 125.02(12)
C20 N1 C6 123.29(12)
C8 C7 C12 119.39(13)
C8 C7 C6 118.75(12)
C12 C7 C6 121.86(12)
C14 C15 N1 109.46(12)
C16 C15 N1 129.04(13)
C16 C15 C14 121.49(13)
C7 C8 H8 119.3
C9 C8 C7 121.44(13)
C9 C8 H8 119.3
O4 C20 N1 110.02(12)
O3 C20 O4 124.24(13)
O3 C20 N1 125.74(14)
C7 C12 C13 122.60(13)
C11 C12 C7 118.31(13)
C11 C12 C13 119.08(13)
N1 C6 C7 110.11(11)
N1 C6 H6 109.3
N1 C6 C5 103.28(10)
C7 C6 H6 109.3
C7 C6 C5 115.35(11)
C5 C6 H6 109.3
O2 C3 O1 123.80(14)
O2 C3 C4 125.90(13)
O2 C3 O1A 118.2(6)
O1 C3 C4 110.13(12)
O1A C3 C4 108.6(5)
C15 C14 C5 110.75(12)
C19 C14 C15 120.27(13)
C19 C14 C5 128.98(13)
C3 C4 H4A 108.7
C3 C4 H4B 108.7
C3 C4 C5 114.19(11)
H4A C4 H4B 107.6
C5 C4 H4A 108.7
C5 C4 H4B 108.7
C8 C9 H9 120.3
C10 C9 C8 119.36(13)
C10 C9 H9 120.3
C6 C5 H5 108.3
C14 C5 C6 103.57(10)
C14 C5 C4 111.62(11)
C14 C5 H5 108.3
C4 C5 C6 116.33(11)
C4 C5 H5 108.3
C15 C16 H16 121.3
C15 C16 C17 117.41(14)
C17 C16 H16 121.3
C12 C11 H11 119.1
C10 C11 C12 121.76(14)
C10 C11 H11 119.1
C14 C19 H19 120.5
C14 C19 C18 119.07(14)
C18 C19 H19 120.5
C9 C10 C11 119.68(13)
C9 C10 H10 120.2
C11 C10 H10 120.2
C12 C13 H13A 109.5
C12 C13 H13B 109.5
C12 C13 H13C 109.5
H13A C13 H13B 109.5
H13A C13 H13C 109.5
H13B C13 H13C 109.5
C16 C17 H17 119.1
C18 C17 C16 121.74(14)
C18 C17 H17 119.1
C19 C18 H18 120.0
C17 C18 C19 120.01(14)
C17 C18 H18 120.0
O4 C21 H21A 109.5
O4 C21 H21B 109.5
O4 C21 H21C 109.5
H21A C21 H21B 109.5
H21A C21 H21C 109.5
H21B C21 H21C 109.5
O1 C2 H2AA 109.5
O1 C2 H2AB 109.5
O1 C2 C1 110.70(17)
H2AA C2 H2AB 108.1
H2BC C2 H2BD 111.7
C1 C2 H2AA 109.5
C1 C2 H2AB 109.5
C1 C2 H2BC 114.6
C1 C2 H2BD 114.6
C1 C2 O1A 84.3(8)
O1A C2 H2BC 114.6
O1A C2 H2BD 114.6
C2 C1 H1A 109.5
C2 C1 H1B 109.5
C2 C1 H1C 109.5
H1A C1 H1B 109.5
H1A C1 H1C 109.5
H1B C1 H1C 109.5
C3 O1A C2 100.1(10)

loop_
_geom_bond_atom_site_label_1
_geom_bond_atom_site_label_2
_geom_bond_distance
O4 C20 1.3554(18)
O4 C21 1.4346(17)
O2 C3 1.2080(18)
O3 C20 1.2096(18)
O1 C3 1.349(2)
O1 C2 1.460(2)
N1 C15 1.4059(18)
N1 C20 1.3579(18)
N1 C6 1.4883(16)
C7 C8 1.3954(19)
C7 C12 1.4032(19)
C7 C6 1.5194(18)
C15 C14 1.394(2)
C15 C16 1.392(2)
C8 H8 0.9300
C8 C9 1.386(2)
C12 C11 1.398(2)
C12 C13 1.5106(19)
C6 H6 0.9800
C6 C5 1.5735(18)
C3 C4 1.5045(19)
C3 O1A 1.368(14)
C14 C5 1.5150(19)
C14 C19 1.385(2)
C4 H4A 0.9700
C4 H4B 0.9700
C4 C5 1.5267(18)
C9 H9 0.9300
C9 C10 1.385(2)
C5 H5 0.9800
C16 H16 0.9300
C16 C17 1.395(2)
C11 H11 0.9300
C11 C10 1.386(2)
C19 H19 0.9300
C19 C18 1.397(2)
C10 H10 0.9300
C13 H13A 0.9600
C13 H13B 0.9600
C13 H13C 0.9600
C17 H17 0.9300
C17 C18 1.386(2)
C18 H18 0.9300
C21 H21A 0.9600
C21 H21B 0.9600
C21 H21C 0.9600
C2 H2AA 0.9700
C2 H2AB 0.9700
C2 H2BC 0.9700
C2 H2BD 0.9700
C2 C1 1.489(2)
C2 O1A 1.748(14)
C1 H1A 0.9600
C1 H1B 0.9600
C1 H1C 0.9600

loop_
_geom_torsion_atom_site_label_1
_geom_torsion_atom_site_label_2
_geom_torsion_atom_site_label_3
_geom_torsion_atom_site_label_4
_geom_torsion
O2 C3 C4 C5 22.3(2)
O2 C3 O1A C2 60.6(13)
O1 C3 C4 C5 -162.43(16)
N1 C15 C14 C5 0.37(15)
N1 C15 C14 C19 179.68(12)
N1 C15 C16 C17 -179.52(13)
N1 C6 C5 C14 10.34(13)
N1 C6 C5 C4 133.18(12)
C7 C8 C9 C10 -1.3(2)
C7 C12 C11 C10 -0.7(2)
C7 C6 C5 C14 -109.84(12)
C7 C6 C5 C4 13.01(16)
C15 N1 C20 O4 174.21(12)
C15 N1 C20 O3 -5.5(2)
C15 N1 C6 C7 112.70(12)
C15 N1 C6 C5 -11.00(14)
C15 C14 C5 C6 -6.97(14)
C15 C14 C5 C4 -132.88(12)
C15 C14 C19 C18 -0.3(2)
C15 C16 C17 C18 -0.2(2)
C8 C7 C12 C11 -1.4(2)
C8 C7 C12 C13 177.27(13)
C8 C7 C6 N1 -49.23(16)
C8 C7 C6 C5 67.14(16)
C8 C9 C10 C11 -0.9(2)
C20 N1 C15 C14 -171.75(13)
C20 N1 C15 C16 8.5(2)
C20 N1 C6 C7 -68.43(16)
C20 N1 C6 C5 167.87(12)
C12 C7 C8 C9 2.4(2)
C12 C7 C6 N1 130.23(13)
C12 C7 C6 C5 -113.41(14)
C12 C11 C10 C9 1.9(2)
C6 N1 C15 C14 7.09(15)
C6 N1 C15 C16 -172.61(13)
C6 N1 C20 O4 -4.51(18)
C6 N1 C20 O3 175.78(13)
C6 C7 C8 C9 -178.12(12)
C6 C7 C12 C11 179.16(12)
C6 C7 C12 C13 -2.2(2)
C3 O1 C2 C1 -80.0(2)
C3 C4 C5 C6 65.10(15)
C3 C4 C5 C14 -176.36(11)
C14 C15 C16 C17 0.8(2)
C14 C19 C18 C17 0.9(2)
C4 C3 O1A C2 -147.6(5)
C5 C14 C19 C18 178.91(13)
C16 C15 C14 C5 -179.90(12)
C16 C15 C14 C19 -0.6(2)
C16 C17 C18 C19 -0.6(2)
C19 C14 C5 C6 173.80(14)
C19 C14 C5 C4 47.89(19)
C13 C12 C11 C10 -179.43(13)
C21 O4 C20 O3 -0.1(2)
C21 O4 C20 N1 -179.86(13)
C2 O1 C3 O2 -0.3(3)
C2 O1 C3 C4 -175.73(18)
C1 C2 O1A C3 -123.4(10)
O1A C3 C4 C5 -126.8(10)

loop_
_exptl_oxdiff_crystal_face_indexfrac_h
_exptl_oxdiff_crystal_face_indexfrac_k
_exptl_oxdiff_crystal_face_indexfrac_l
_exptl_oxdiff_crystal_face_x
_exptl_oxdiff_crystal_face_y
_exptl_oxdiff_crystal_face_z
6.0039 -2.9808 -2.0002 0.2002 0.9076 -0.2531
-6.0042 3.9810 2.0003 -0.2627 -0.9163 0.2272
4.0017 -6.9849 1.9978 0.1862 0.6711 0.5798
-3.0032 -4.0068 4.9976 -0.0681 -0.3789 1.0118
5.0042 0.0142 -3.9988 0.1924 0.7189 -0.7090
-5.0019 6.9813 -1.9976 -0.1623 -0.8202 -0.5865
7.0013 1.0254 -0.0009 -0.2300 1.0352 0.0212
-7.0013 -1.0254 0.0009 0.2300 -1.0352 -0.0212
-2.0023 -6.0035 4.9973 0.0331 -0.2123 1.0704
6.0019 3.0203 -1.9996 -0.1752 0.8552 -0.4087
5.9997 3.0231 0.9990 -0.4092 0.8753 0.1482
-5.9997 -3.0231 -0.9990 0.4092 -0.8753 -0.1482
-4.9977 -6.0210 -1.9990 0.6510 -0.7066 -0.2493
-3.9992 -10.0143 1.9986 0.5652 -0.4957 0.6037
-1.0066 10.0020 3.9993 -0.9137 -0.2097 0.4765
-1.0054 4.0019 4.9982 -0.6164 -0.1506 0.8178
1.0063 -9.0018 -3.9992 0.8511 0.2010 -0.5025
0.0028 -13.0004 1.9977 0.6572 0.1270 0.7085
-0.0017 11.9993 -2.9973 -0.5167 -0.1250 -0.8682
-0.0054 14.0035 1.0010 -0.9538 -0.1156 -0.1774
